data_4312379
loop_
_publ_author_name
'Enrique Colacio'
'Jos\'e M. Dom\'inguez-Vera'
'Francesc Lloret'
'Antonio Rodr\'iguez'
'Helen Stoeckli-Evans'

_publ_section_title
;
 A Novel One-Dimensional Cyano-Bridged Ni3Fe2 Ferromagnet Constructed from
 Bimetallic Molecular Squares
;
_journal_name_full 'Inorganic Chemistry'
_journal_page_first 6962
_journal_page_last 6964
_journal_paper_doi 10.1021/ic034307l
_journal_volume 42
_journal_year 2003
_chemical_formula_moiety 'C60 H108 Fe2 N24 Ni3, 1.5(H2 O)'
_chemical_formula_sum 'C60 H111 Fe2 N24 Ni3 O1.5'
_chemical_formula_weight 1480.56
_space_group_IT_number 14
_symmetry_cell_setting monoclinic
_symmetry_space_group_name_Hall '-P 2yn'
_symmetry_space_group_name_H-M 'P 1 21/n 1'
_atom_sites_solution_hydrogens geom
_atom_sites_solution_primary direct
_atom_sites_solution_secondary difmap
_audit_creation_method SHELXL-97
_cell_angle_alpha 90.00
_cell_angle_beta 112.194(18)
_cell_angle_gamma 90.00
_cell_formula_units_Z 2
_cell_length_a 16.224(2)
_cell_length_b 16.1250(15)
_cell_length_c 16.851(3)
_cell_measurement_reflns_used 3743
_cell_measurement_temperature 153(2)
_cell_measurement_theta_max 26.00
_cell_measurement_theta_min 3.00
_cell_volume 4081.8(11)
_computing_cell_refinement 'CELL (Stoe IPDS Software, 2000)'
_computing_data_collection 'EXPOSE (Stoe IPDS Software, 2000)'
_computing_data_reduction 'INTEGRATE (Stoe IPDS Software, 2000)'
_computing_molecular_graphics 'PLATON99 (Spek, 1990)'
_computing_publication_material 'SHELXL-97 (Sheldrick, 1997)'
_computing_structure_refinement 'SHELXL-97 (Sheldrick, 1997)'
_computing_structure_solution 'SHELXS-97 (Sheldrick, 1990)'
_diffrn_ambient_temperature 153(2)
_diffrn_detector_area_resol_mean 0.81\%A
_diffrn_measured_fraction_theta_full 0.983
_diffrn_measured_fraction_theta_max 0.983
_diffrn_measurement_device_type 'STOE IPDS'
_diffrn_measurement_method 'phi oscillation'
_diffrn_radiation_monochromator graphite
_diffrn_radiation_source 'fine-focus sealed tube'
_diffrn_radiation_type MoK\a
_diffrn_radiation_wavelength 0.71073
_diffrn_reflns_av_R_equivalents 0.1775
_diffrn_reflns_av_sigmaI/netI 0.2967
_diffrn_reflns_limit_h_max 19
_diffrn_reflns_limit_h_min -19
_diffrn_reflns_limit_k_max 19
_diffrn_reflns_limit_k_min -19
_diffrn_reflns_limit_l_max 20
_diffrn_reflns_limit_l_min -20
_diffrn_reflns_number 31721
_diffrn_reflns_theta_full 26.10
_diffrn_reflns_theta_max 26.10
_diffrn_reflns_theta_min 2.21
_diffrn_standards_decay_% 0
_diffrn_standards_interval_time 0
_diffrn_standards_number 0
_exptl_absorpt_coefficient_mu 1.076
_exptl_absorpt_correction_T_max 0.263
_exptl_absorpt_correction_T_min 0.005
_exptl_absorpt_correction_type empirical
_exptl_absorpt_process_details 'DIFABS (PLATON, Spek 1990)'
_exptl_crystal_colour red
_exptl_crystal_density_diffrn 1.205
_exptl_crystal_density_meas ?
_exptl_crystal_density_method 'not measured'
_exptl_crystal_description cube
_exptl_crystal_F_000 1574
_exptl_crystal_size_max 0.10
_exptl_crystal_size_mid 0.10
_exptl_crystal_size_min 0.10
_refine_diff_density_max 0.441
_refine_diff_density_min -0.416
_refine_diff_density_rms 0.073
_refine_ls_extinction_method none
_refine_ls_goodness_of_fit_ref 0.802
_refine_ls_hydrogen_treatment constr
_refine_ls_matrix_type full
_refine_ls_number_parameters 244
_refine_ls_number_reflns 7969
_refine_ls_number_restraints 0
_refine_ls_restrained_S_all 0.802
_refine_ls_R_factor_all 0.2775
_refine_ls_R_factor_gt 0.0806
_refine_ls_shift/su_max 0.010
_refine_ls_shift/su_mean <0.001
_refine_ls_structure_factor_coef Fsqd
_refine_ls_weighting_details 'calc w=1/[\s^2^(Fo^2^)+(0.0434P)^2^] where P=(Fo^2^+2Fc^2^)/3'
_refine_ls_weighting_scheme calc
_refine_ls_wR_factor_gt 0.1670
_refine_ls_wR_factor_ref 0.2738
_reflns_number_gt 1149
_reflns_number_total 7969
_reflns_threshold_expression I>2sigma(I)
_cod_data_source_file ic034307lsi20030527_012050.cif
_cod_data_source_block a180
_cod_depositor_comments
;
The following automatic conversions were performed:

'_exptl_crystal_density_meas' value 'none' was changed to '?' - the
value is perceived as not measured.

Automatic conversion script
Id: cif_fix_values 3008 2015-01-20 13:52:24Z robertas 

The following automatic conversions were performed:

data name '_atom_site_symetry_multiplicity' was replaced with
'_atom_site_symmetry_multiplicity' as specified in the replacement
file 'data/replacement-values/replacement_tags.lst'.

Automatic conversion script
Id: cif_correct_tags 9268 2022-04-12 08:56:07Z antanas 
;
_cod_original_cell_volume 4081.8(10)
_cod_original_sg_symbol_H-M 'P 21/n'
_cod_original_formula_sum 'C60 H111 Fe2 N24 Ni3 O1.50'
_cod_database_code 4312379

loop_
_symmetry_equiv_pos_as_xyz
'x, y, z'
'-x+1/2, y+1/2, -z+1/2'
'-x, -y, -z'
'x-1/2, -y-1/2, z-1/2'

loop_
_atom_site_label
_atom_site_type_symbol
_atom_site_fract_x
_atom_site_fract_y
_atom_site_fract_z
_atom_site_U_iso_or_equiv
_atom_site_adp_type
_atom_site_occupancy
_atom_site_symmetry_multiplicity
_atom_site_calc_flag
_atom_site_refinement_flags
_atom_site_disorder_assembly
_atom_site_disorder_group
Ni1 Ni 0.60389(15) 0.16785(11) 0.13306(14) 0.0960(7) Uani 1 1 d . . .
Ni2 Ni 1.0000 0.0000 0.0000 0.1232(13) Uani 1 2 d S . .
Fe1 Fe 0.71355(18) -0.08738(13) 0.02031(17) 0.1005(8) Uani 1 1 d . . .
N1 N 0.6737(9) 0.2390(6) 0.0703(9) 0.110(5) Uani 1 1 d . . .
H1 H 0.6853 0.1997 0.0354 0.131 Uiso 1 1 calc R . .
N2 N 0.5506(10) 0.2819(7) 0.1579(8) 0.104(4) Uani 1 1 d . . .
H2 H 0.5965 0.3091 0.2009 0.125 Uiso 1 1 calc R . .
N3 N 0.5404(10) 0.1218(9) 0.2173(9) 0.132(6) Uani 1 1 d . . .
H3 H 0.4878 0.0959 0.1829 0.158 Uiso 1 1 calc R . .
N4 N 0.7304(10) 0.1749(7) 0.2343(8) 0.118(5) Uani 1 1 d . . .
H4 H 0.7308 0.2200 0.2689 0.142 Uiso 1 1 calc R . .
N5 N 0.6462(10) 0.0643(8) 0.0846(9) 0.109(4) Uiso 1 1 d . . .
N6 N 0.6603(15) -0.0188(12) -0.1663(10) 0.191(9) Uani 1 1 d . . .
N7 N 0.5228(9) -0.1466(6) -0.0389(9) 0.103(5) Uani 1 1 d . . .
N8 N 0.7752(14) -0.1428(8) 0.2122(11) 0.175(9) Uani 1 1 d . . .
N9 N 0.7751(16) -0.2589(10) -0.0234(16) 0.210(11) Uani 1 1 d . . .
N10 N 0.8975(12) -0.0171(9) 0.0442(10) 0.131(6) Uani 1 1 d . . .
N11 N 1.0985(14) 0.0305(13) 0.1228(15) 0.184(8) Uani 1 1 d . . .
H11 H 1.1488 0.0419 0.1107 0.220 Uiso 1 1 calc R . .
N12 N 1.041(2) -0.1232(15) 0.0340(16) 0.248(14) Uani 1 1 d . . .
H12 H 0.9939 -0.1500 0.0411 0.298 Uiso 1 1 calc R . .
C1 C 0.6278(14) 0.3084(11) 0.0069(12) 0.119(6) Uiso 1 1 d . . .
C2 C 0.6939(15) 0.3527(12) -0.0212(13) 0.162(8) Uiso 1 1 d . . .
H2C H 0.6639 0.3979 -0.0603 0.243 Uiso 1 1 calc R . .
H2B H 0.7189 0.3135 -0.0506 0.243 Uiso 1 1 calc R . .
H2A H 0.7419 0.3755 0.0291 0.243 Uiso 1 1 calc R . .
C3 C 0.5580(13) 0.2668(10) -0.0733(11) 0.125(6) Uiso 1 1 d . . .
H3C H 0.5260 0.3096 -0.1148 0.188 Uiso 1 1 calc R . .
H3B H 0.5157 0.2352 -0.0564 0.188 Uiso 1 1 calc R . .
H3A H 0.5882 0.2294 -0.0994 0.188 Uiso 1 1 calc R . .
C4 C 0.5844(12) 0.3662(10) 0.0516(11) 0.117(6) Uiso 1 1 d . . .
H4B H 0.6335 0.3900 0.1013 0.141 Uiso 1 1 calc R . .
H4A H 0.5584 0.4126 0.0115 0.141 Uiso 1 1 calc R . .
C5 C 0.5163(11) 0.3402(9) 0.0831(10) 0.101(4) Uiso 1 1 d . . .
H5A H 0.4698 0.3096 0.0354 0.121 Uiso 1 1 calc R . .
C6 C 0.4700(13) 0.4172(10) 0.1045(11) 0.132(6) Uiso 1 1 d . . .
H6C H 0.4462 0.4530 0.0539 0.198 Uiso 1 1 calc R . .
H6B H 0.5135 0.4483 0.1518 0.198 Uiso 1 1 calc R . .
H6A H 0.4213 0.3987 0.1212 0.198 Uiso 1 1 calc R . .
C7 C 0.4823(13) 0.2608(10) 0.1934(11) 0.109(5) Uiso 1 1 d . . .
H7B H 0.4277 0.2411 0.1466 0.131 Uiso 1 1 calc R . .
H7A H 0.4669 0.3111 0.2185 0.131 Uiso 1 1 calc R . .
C8 C 0.5154(13) 0.1944(9) 0.2612(12) 0.120(6) Uiso 1 1 d . . .
H8B H 0.4683 0.1783 0.2821 0.144 Uiso 1 1 calc R . .
H8A H 0.5679 0.2143 0.3104 0.144 Uiso 1 1 calc R . .
C9 C 0.5960(14) 0.0559(11) 0.2905(13) 0.122(6) Uiso 1 1 d . . .
C10 C 0.5462(14) 0.0409(11) 0.3499(13) 0.152(8) Uiso 1 1 d . . .
H10C H 0.5799 0.0019 0.3951 0.228 Uiso 1 1 calc R . .
H10B H 0.4873 0.0176 0.3169 0.228 Uiso 1 1 calc R . .
H10A H 0.5393 0.0935 0.3758 0.228 Uiso 1 1 calc R . .
C11 C 0.5894(14) -0.0270(10) 0.2378(12) 0.138(7) Uiso 1 1 d . . .
H11C H 0.6229 -0.0710 0.2768 0.207 Uiso 1 1 calc R . .
H11B H 0.6144 -0.0177 0.1939 0.207 Uiso 1 1 calc R . .
H11A H 0.5269 -0.0435 0.2103 0.207 Uiso 1 1 calc R . .
C12 C 0.6933(12) 0.0810(10) 0.3349(11) 0.113(5) Uiso 1 1 d . . .
H12B H 0.6935 0.1326 0.3668 0.135 Uiso 1 1 calc R . .
H12A H 0.7216 0.0378 0.3784 0.135 Uiso 1 1 calc R . .
C13 C 0.7533(13) 0.0954(10) 0.2903(11) 0.113(5) Uiso 1 1 d . . .
H13A H 0.7480 0.0471 0.2514 0.136 Uiso 1 1 calc R . .
C14 C 0.8508(14) 0.1001(12) 0.3537(13) 0.160(8) Uiso 1 1 d . . .
H14C H 0.8665 0.0488 0.3873 0.239 Uiso 1 1 calc R . .
H14B H 0.8580 0.1474 0.3923 0.239 Uiso 1 1 calc R . .
H14A H 0.8899 0.1072 0.3219 0.239 Uiso 1 1 calc R . .
C15 C 0.7953(14) 0.1901(11) 0.1942(13) 0.128(7) Uiso 1 1 d . . .
H15B H 0.8024 0.1394 0.1643 0.154 Uiso 1 1 calc R . .
H15A H 0.8538 0.2043 0.2387 0.154 Uiso 1 1 calc R . .
C16 C 0.7635(13) 0.2598(10) 0.1316(12) 0.123(6) Uiso 1 1 d . . .
H16B H 0.7618 0.3120 0.1619 0.148 Uiso 1 1 calc R . .
H16A H 0.8044 0.2677 0.1009 0.148 Uiso 1 1 calc R . .
C17 C 0.6775(11) 0.0118(9) 0.0591(10) 0.097(4) Uiso 1 1 d . . .
C18 C 0.6762(14) -0.0445(10) -0.1005(13) 0.117(6) Uiso 1 1 d . . .
C19 C 0.5962(12) -0.1280(9) -0.0119(11) 0.096(4) Uiso 1 1 d . . .
C20 C 0.7606(13) -0.1256(10) 0.1402(13) 0.113(6) Uiso 1 1 d . . .
C21 C 0.7541(15) -0.1944(13) -0.0128(14) 0.141(8) Uiso 1 1 d . . .
C22 C 0.8292(14) -0.0420(10) 0.0457(12) 0.111(6) Uiso 1 1 d . . .
C23 C 1.086(2) 0.111(2) 0.168(2) 0.210(12) Uiso 1 1 d . . .
C24 C 1.0435(19) 0.1770(18) 0.095(2) 0.226(12) Uiso 1 1 d . . .
H24A H 1.0735 0.1704 0.0535 0.271 Uiso 1 1 calc R . .
H24B H 1.0606 0.2323 0.1212 0.271 Uiso 1 1 calc R . .
C25 C 1.0234(19) 0.0894(17) 0.2201(18) 0.238(13) Uiso 1 1 d . . .
H25C H 1.0134 0.1398 0.2477 0.357 Uiso 1 1 calc R . .
H25B H 1.0525 0.0475 0.2639 0.357 Uiso 1 1 calc R . .
H25A H 0.9661 0.0679 0.1804 0.357 Uiso 1 1 calc R . .
C26 C 1.181(2) 0.137(2) 0.227(2) 0.281(17) Uiso 1 1 d . . .
H26C H 1.1780 0.1883 0.2574 0.422 Uiso 1 1 calc R . .
H26B H 1.2168 0.1476 0.1921 0.422 Uiso 1 1 calc R . .
H26A H 1.2088 0.0933 0.2684 0.422 Uiso 1 1 calc R . .
C27 C 1.125(2) -0.0471(19) 0.178(2) 0.226(14) Uiso 1 1 d . . .
H27B H 1.1886 -0.0457 0.2160 0.271 Uiso 1 1 calc R . .
H27A H 1.0886 -0.0532 0.2136 0.271 Uiso 1 1 calc R . .
C28 C 1.106(3) -0.117(2) 0.113(3) 0.273(19) Uiso 1 1 d . . .
H28B H 1.1624 -0.1246 0.1041 0.328 Uiso 1 1 calc R . .
H28A H 1.0991 -0.1670 0.1440 0.328 Uiso 1 1 calc R . .
C29 C 0.9322 0.1805 0.0356 0.482 Uiso 1 1 d . . .
H29 H 0.8825 0.1710 0.0560 0.578 Uiso 1 1 calc R . .
C30 C 0.955(2) 0.271(2) -0.010(2) 0.33(2) Uiso 1 1 d . . .
H30C H 0.9020 0.2869 -0.0592 0.488 Uiso 1 1 calc R . .
H30B H 1.0042 0.2600 -0.0288 0.488 Uiso 1 1 calc R . .
H30A H 0.9716 0.3151 0.0328 0.488 Uiso 1 1 calc R . .

loop_
_atom_site_aniso_label
_atom_site_aniso_U_11
_atom_site_aniso_U_22
_atom_site_aniso_U_33
_atom_site_aniso_U_23
_atom_site_aniso_U_13
_atom_site_aniso_U_12
Ni1 0.0917(16) 0.0789(8) 0.0996(14) -0.0030(11) 0.0159(12) -0.0013(11)
Ni2 0.102(3) 0.139(3) 0.124(3) -0.014(2) 0.037(2) -0.018(2)
Fe1 0.0896(18) 0.0911(12) 0.1084(18) -0.0046(13) 0.0234(14) 0.0014(13)
N1 0.096(11) 0.060(5) 0.159(13) -0.004(6) 0.032(9) -0.027(6)
N2 0.108(12) 0.090(7) 0.101(10) -0.009(6) 0.024(9) 0.012(7)
N3 0.106(13) 0.151(11) 0.115(12) -0.041(10) 0.016(10) 0.008(9)
N4 0.140(14) 0.079(6) 0.108(10) 0.013(7) 0.017(9) 0.028(8)
N6 0.23(2) 0.236(19) 0.082(11) 0.066(12) 0.034(13) 0.016(17)
N7 0.073(9) 0.085(7) 0.128(11) -0.002(6) 0.011(8) 0.004(6)
N8 0.25(2) 0.115(11) 0.115(13) 0.029(9) 0.022(14) 0.032(12)
N9 0.25(3) 0.111(11) 0.29(3) -0.017(15) 0.13(2) 0.041(15)
N10 0.126(15) 0.151(12) 0.116(12) -0.007(10) 0.045(11) -0.038(11)
N11 0.143(18) 0.195(17) 0.23(2) -0.059(18) 0.092(17) -0.055(15)
N12 0.29(3) 0.28(3) 0.23(3) 0.17(2) 0.17(3) 0.12(2)

loop_
_atom_type_symbol
_atom_type_description
_atom_type_scat_dispersion_real
_atom_type_scat_dispersion_imag
_atom_type_scat_source
C C 0.0033 0.0016 'International Tables Vol C Tables 4.2.6.8 and 6.1.1.4'
H H 0.0000 0.0000 'International Tables Vol C Tables 4.2.6.8 and 6.1.1.4'
Fe Fe 0.3463 0.8444 'International Tables Vol C Tables 4.2.6.8 and 6.1.1.4'
N N 0.0061 0.0033 'International Tables Vol C Tables 4.2.6.8 and 6.1.1.4'
Ni Ni 0.3393 1.1124 'International Tables Vol C Tables 4.2.6.8 and 6.1.1.4'
O O 0.0106 0.0060 'International Tables Vol C Tables 4.2.6.8 and 6.1.1.4'

loop_
_geom_angle_atom_site_label_1
_geom_angle_atom_site_label_2
_geom_angle_atom_site_label_3
_geom_angle
_geom_angle_site_symmetry_1
_geom_angle_site_symmetry_3
_geom_angle_publ_flag
N5 Ni1 N7 86.9(5) . 3_655 ?
N5 Ni1 N4 89.8(5) . . ?
N7 Ni1 N4 173.0(5) 3_655 . ?
N5 Ni1 N2 169.0(5) . . ?
N7 Ni1 N2 86.3(5) 3_655 . ?
N4 Ni1 N2 97.8(5) . . ?
N5 Ni1 N1 85.5(5) . . ?
N7 Ni1 N1 105.3(5) 3_655 . ?
N4 Ni1 N1 80.6(5) . . ?
N2 Ni1 N1 88.0(5) . . ?
N5 Ni1 N3 106.8(5) . . ?
N7 Ni1 N3 82.4(6) 3_655 . ?
N4 Ni1 N3 92.7(6) . . ?
N2 Ni1 N3 80.8(6) . . ?
N1 Ni1 N3 166.1(5) . . ?
N10 Ni2 N10 180.0(10) 3_755 . ?
N10 Ni2 N12 90.4(8) 3_755 . ?
N10 Ni2 N12 89.6(8) . . ?
N10 Ni2 N12 89.6(8) 3_755 3_755 ?
N10 Ni2 N12 90.4(8) . 3_755 ?
N12 Ni2 N12 180.0(4) . 3_755 ?
N10 Ni2 N11 84.8(7) 3_755 . ?
N10 Ni2 N11 95.2(7) . . ?
N12 Ni2 N11 84.8(10) . . ?
N12 Ni2 N11 95.2(10) 3_755 . ?
N10 Ni2 N11 95.2(7) 3_755 3_755 ?
N10 Ni2 N11 84.8(7) . 3_755 ?
N12 Ni2 N11 95.2(10) . 3_755 ?
N12 Ni2 N11 84.8(10) 3_755 3_755 ?
N11 Ni2 N11 180.0(17) . 3_755 ?
C19 Fe1 C17 89.0(7) . . ?
C19 Fe1 C22 176.0(8) . . ?
C17 Fe1 C22 90.3(7) . . ?
C19 Fe1 C20 98.3(8) . . ?
C17 Fe1 C20 87.8(7) . . ?
C22 Fe1 C20 85.6(8) . . ?
C19 Fe1 C21 91.3(8) . . ?
C17 Fe1 C21 176.3(8) . . ?
C22 Fe1 C21 89.7(8) . . ?
C20 Fe1 C21 88.6(8) . . ?
C19 Fe1 C18 86.7(8) . . ?
C17 Fe1 C18 92.6(7) . . ?
C22 Fe1 C18 89.4(8) . . ?
C20 Fe1 C18 175.0(8) . . ?
C21 Fe1 C18 91.1(8) . . ?
C16 N1 C1 114.4(11) . . ?
C16 N1 Ni1 110.0(11) . . ?
C1 N1 Ni1 121.7(11) . . ?
C16 N1 H1 102.5 . . ?
C1 N1 H1 102.5 . . ?
Ni1 N1 H1 102.5 . . ?
C7 N2 C5 112.7(13) . . ?
C7 N2 Ni1 107.4(9) . . ?
C5 N2 Ni1 115.1(10) . . ?
C7 N2 H2 107.1 . . ?
C5 N2 H2 107.1 . . ?
Ni1 N2 H2 107.1 . . ?
C8 N3 C9 108.0(13) . . ?
C8 N3 Ni1 109.5(11) . . ?
C9 N3 Ni1 117.2(12) . . ?
C8 N3 H3 107.3 . . ?
C9 N3 H3 107.3 . . ?
Ni1 N3 H3 107.3 . . ?
C15 N4 C13 111.6(14) . . ?
C15 N4 Ni1 106.4(11) . . ?
C13 N4 Ni1 112.4(10) . . ?
C15 N4 H4 108.8 . . ?
C13 N4 H4 108.8 . . ?
Ni1 N4 H4 108.8 . . ?
C17 N5 Ni1 172.9(14) . . ?
C19 N7 Ni1 157.0(16) . 3_655 ?
C22 N10 Ni2 158.5(16) . . ?
C27 N11 C23 116(2) . . ?
C27 N11 Ni2 109.7(16) . . ?
C23 N11 Ni2 118(2) . . ?
C27 N11 H11 103.3 . . ?
C23 N11 H11 103.3 . . ?
Ni2 N11 H11 103.3 . . ?
C28 N12 C29 115(3) . 3_755 ?
C28 N12 Ni2 104(2) . . ?
C29 N12 Ni2 118.1(10) 3_755 . ?
C28 N12 H12 106.2 . . ?
C29 N12 H12 106.2 3_755 . ?
Ni2 N12 H12 106.2 . . ?
C2 C1 C4 112.4(15) . . ?
C2 C1 N1 110.4(16) . . ?
C4 C1 N1 107.1(15) . . ?
C2 C1 C3 107.7(16) . . ?
C4 C1 C3 111.9(17) . . ?
N1 C1 C3 107.1(13) . . ?
C1 C2 H2C 109.5 . . ?
C1 C2 H2B 109.5 . . ?
H2C C2 H2B 109.5 . . ?
C1 C2 H2A 109.5 . . ?
H2C C2 H2A 109.5 . . ?
H2B C2 H2A 109.5 . . ?
C1 C3 H3C 109.5 . . ?
C1 C3 H3B 109.5 . . ?
H3C C3 H3B 109.5 . . ?
C1 C3 H3A 109.5 . . ?
H3C C3 H3A 109.5 . . ?
H3B C3 H3A 109.5 . . ?
C5 C4 C1 124.0(15) . . ?
C5 C4 H4B 106.3 . . ?
C1 C4 H4B 106.3 . . ?
C5 C4 H4A 106.3 . . ?
C1 C4 H4A 106.3 . . ?
H4B C4 H4A 106.4 . . ?
C4 C5 N2 113.2(15) . . ?
C4 C5 C6 110.6(14) . . ?
N2 C5 C6 111.2(13) . . ?
C4 C5 H5A 107.1 . . ?
N2 C5 H5A 107.2 . . ?
C6 C5 H5A 107.2 . . ?
C5 C6 H6C 109.5 . . ?
C5 C6 H6B 109.5 . . ?
H6C C6 H6B 109.5 . . ?
C5 C6 H6A 109.5 . . ?
H6C C6 H6A 109.5 . . ?
H6B C6 H6A 109.5 . . ?
N2 C7 C8 111.2(15) . . ?
N2 C7 H7B 109.4 . . ?
C8 C7 H7B 109.4 . . ?
N2 C7 H7A 109.4 . . ?
C8 C7 H7A 109.4 . . ?
H7B C7 H7A 108.0 . . ?
C7 C8 N3 105.2(15) . . ?
C7 C8 H8B 110.7 . . ?
N3 C8 H8B 110.7 . . ?
C7 C8 H8A 110.7 . . ?
N3 C8 H8A 110.7 . . ?
H8B C8 H8A 108.8 . . ?
C12 C9 C10 115.3(17) . . ?
C12 C9 C11 109.7(17) . . ?
C10 C9 C11 107.0(15) . . ?
C12 C9 N3 112.0(15) . . ?
C10 C9 N3 108.9(16) . . ?
C11 C9 N3 103.1(14) . . ?
C9 C10 H10C 109.5 . . ?
C9 C10 H10B 109.5 . . ?
H10C C10 H10B 109.5 . . ?
C9 C10 H10A 109.5 . . ?
H10C C10 H10A 109.5 . . ?
H10B C10 H10A 109.5 . . ?
C9 C11 H11C 109.5 . . ?
C9 C11 H11B 109.5 . . ?
H11C C11 H11B 109.5 . . ?
C9 C11 H11A 109.5 . . ?
H11C C11 H11A 109.5 . . ?
H11B C11 H11A 109.5 . . ?
C13 C12 C9 124.0(16) . . ?
C13 C12 H12B 106.3 . . ?
C9 C12 H12B 106.3 . . ?
C13 C12 H12A 106.3 . . ?
C9 C12 H12A 106.3 . . ?
H12B C12 H12A 106.4 . . ?
C12 C13 C14 111.2(16) . . ?
C12 C13 N4 113.1(16) . . ?
C14 C13 N4 109.1(15) . . ?
C12 C13 H13A 107.7 . . ?
C14 C13 H13A 107.7 . . ?
N4 C13 H13A 107.7 . . ?
C13 C14 H14C 109.5 . . ?
C13 C14 H14B 109.5 . . ?
H14C C14 H14B 109.5 . . ?
C13 C14 H14A 109.5 . . ?
H14C C14 H14A 109.5 . . ?
H14B C14 H14A 109.5 . . ?
N4 C15 C16 109.5(16) . . ?
N4 C15 H15B 109.8 . . ?
C16 C15 H15B 109.8 . . ?
N4 C15 H15A 109.8 . . ?
C16 C15 H15A 109.8 . . ?
H15B C15 H15A 108.2 . . ?
N1 C16 C15 108.0(15) . . ?
N1 C16 H16B 110.1 . . ?
C15 C16 H16B 110.1 . . ?
N1 C16 H16A 110.1 . . ?
C15 C16 H16A 110.1 . . ?
H16B C16 H16A 108.4 . . ?
N5 C17 Fe1 169.7(15) . . ?
N6 C18 Fe1 176(2) . . ?
N7 C19 Fe1 172.4(16) . . ?
N8 C20 Fe1 168(2) . . ?
N9 C21 Fe1 172(2) . . ?
N10 C22 Fe1 166.5(18) . . ?
C26 C23 N11 105(3) . . ?
C26 C23 C24 110(3) . . ?
N11 C23 C24 106(3) . . ?
C26 C23 C25 113(3) . . ?
N11 C23 C25 108(2) . . ?
C24 C23 C25 113(3) . . ?
C23 C24 C29 122(2) . . ?
C23 C24 H24A 106.8 . . ?
C29 C24 H24A 106.8 . . ?
C23 C24 H24B 106.8 . . ?
C29 C24 H24B 106.8 . . ?
H24A C24 H24B 106.7 . . ?
C23 C25 H25C 109.5 . . ?
C23 C25 H25B 109.5 . . ?
H25C C25 H25B 109.5 . . ?
C23 C25 H25A 109.5 . . ?
H25C C25 H25A 109.5 . . ?
H25B C25 H25A 109.5 . . ?
C23 C26 H26C 109.5 . . ?
C23 C26 H26B 109.5 . . ?
H26C C26 H26B 109.5 . . ?
C23 C26 H26A 109.5 . . ?
H26C C26 H26A 109.5 . . ?
H26B C26 H26A 109.5 . . ?
C28 C27 N11 104(3) . . ?
C28 C27 H27B 111.0 . . ?
N11 C27 H27B 111.0 . . ?
C28 C27 H27A 111.1 . . ?
N11 C27 H27A 111.0 . . ?
H27B C27 H27A 109.0 . . ?
N12 C28 C27 129(3) . . ?
N12 C28 H28B 104.9 . . ?
C27 C28 H28B 104.9 . . ?
N12 C28 H28A 104.9 . . ?
C27 C28 H28A 104.9 . . ?
H28B C28 H28A 105.8 . . ?
N12 C29 C24 83.9(13) 3_755 . ?
N12 C29 C30 89.9(13) 3_755 . ?
C24 C29 C30 86.0(15) . . ?
N12 C29 H29 127.6 3_755 . ?
C24 C29 H29 127.6 . . ?
C30 C29 H29 127.6 . . ?
C29 C30 H30C 109.5 . . ?
C29 C30 H30B 109.5 . . ?
H30C C30 H30B 109.5 . . ?
C29 C30 H30A 109.5 . . ?
H30C C30 H30A 109.5 . . ?
H30B C30 H30A 109.5 . . ?

loop_
_geom_bond_atom_site_label_1
_geom_bond_atom_site_label_2
_geom_bond_distance
_geom_bond_site_symmetry_2
_geom_bond_publ_flag
Ni1 N5 2.086(14) . ?
Ni1 N7 2.097(13) 3_655 ?
Ni1 N4 2.119(14) . ?
Ni1 N2 2.140(11) . ?
Ni1 N1 2.150(13) . ?
Ni1 N3 2.175(17) . ?
Ni2 N10 2.082(18) 3_755 ?
Ni2 N10 2.082(18) . ?
Ni2 N12 2.11(2) . ?
Ni2 N12 2.11(2) 3_755 ?
Ni2 N11 2.14(2) . ?
Ni2 N11 2.14(2) 3_755 ?
Fe1 C19 1.889(18) . ?
Fe1 C17 1.901(16) . ?
Fe1 C22 1.91(2) . ?
Fe1 C20 1.969(19) . ?
Fe1 C21 2.00(2) . ?
Fe1 C18 2.01(2) . ?
N1 C16 1.47(2) . ?
N1 C1 1.533(19) . ?
N1 H1 0.9300 . ?
N2 C7 1.485(19) . ?
N2 C5 1.500(17) . ?
N2 H2 0.9300 . ?
N3 C8 1.521(19) . ?
N3 C9 1.62(2) . ?
N3 H3 0.9300 . ?
N4 C15 1.47(2) . ?
N4 C13 1.552(18) . ?
N4 H4 0.9300 . ?
N5 C17 1.151(17) . ?
N6 C18 1.12(2) . ?
N7 C19 1.142(19) . ?
N7 Ni1 2.097(13) 3_655 ?
N8 C20 1.18(2) . ?
N9 C21 1.13(2) . ?
N10 C22 1.19(2) . ?
N11 C27 1.52(3) . ?
N11 C23 1.55(3) . ?
N11 H11 0.9300 . ?
N12 C28 1.35(4) . ?
N12 C29 1.67(3) 3_755 ?
N12 H12 0.9300 . ?
C1 C2 1.51(2) . ?
C1 C4 1.53(2) . ?
C1 C3 1.55(2) . ?
C2 H2C 0.9800 . ?
C2 H2B 0.9800 . ?
C2 H2A 0.9800 . ?
C3 H3C 0.9800 . ?
C3 H3B 0.9800 . ?
C3 H3A 0.9800 . ?
C4 C5 1.46(2) . ?
C4 H4B 0.9900 . ?
C4 H4A 0.9900 . ?
C5 C6 1.56(2) . ?
C5 H5A 1.0000 . ?
C6 H6C 0.9800 . ?
C6 H6B 0.9800 . ?
C6 H6A 0.9800 . ?
C7 C8 1.51(2) . ?
C7 H7B 0.9900 . ?
C7 H7A 0.9900 . ?
C8 H8B 0.9900 . ?
C8 H8A 0.9900 . ?
C9 C12 1.52(2) . ?
C9 C10 1.53(2) . ?
C9 C11 1.59(2) . ?
C10 H10C 0.9800 . ?
C10 H10B 0.9800 . ?
C10 H10A 0.9800 . ?
C11 H11C 0.9800 . ?
C11 H11B 0.9800 . ?
C11 H11A 0.9800 . ?
C12 C13 1.46(2) . ?
C12 H12B 0.9900 . ?
C12 H12A 0.9900 . ?
C13 C14 1.54(2) . ?
C13 H13A 1.0000 . ?
C14 H14C 0.9800 . ?
C14 H14B 0.9800 . ?
C14 H14A 0.9800 . ?
C15 C16 1.49(2) . ?
C15 H15B 0.9900 . ?
C15 H15A 0.9900 . ?
C16 H16B 0.9900 . ?
C16 H16A 0.9900 . ?
C23 C26 1.55(4) . ?
C23 C24 1.58(3) . ?
C23 C25 1.61(4) . ?
C24 C29 1.70(3) . ?
C24 H24A 0.9900 . ?
C24 H24B 0.9900 . ?
C25 H25C 0.9800 . ?
C25 H25B 0.9800 . ?
C25 H25A 0.9800 . ?
C26 H26C 0.9800 . ?
C26 H26B 0.9800 . ?
C26 H26A 0.9800 . ?
C27 C28 1.52(4) . ?
C27 H27B 0.9900 . ?
C27 H27A 0.9900 . ?
C28 H28B 0.9900 . ?
C28 H28A 0.9900 . ?
C29 N12 1.67(3) 3_755 ?
C29 C30 1.75(4) . ?
C29 H29 1.0000 . ?
C30 H30C 0.9800 . ?
C30 H30B 0.9800 . ?
C30 H30A 0.9800 . ?

loop_
_geom_torsion_atom_site_label_1
_geom_torsion_atom_site_label_2
_geom_torsion_atom_site_label_3
_geom_torsion_atom_site_label_4
_geom_torsion
_geom_torsion_site_symmetry_1
_geom_torsion_site_symmetry_2
_geom_torsion_site_symmetry_3
_geom_torsion_site_symmetry_4
_geom_torsion_publ_flag
N5 Ni1 N1 C16 -96.1(11) . . . . ?
N7 Ni1 N1 C16 178.3(10) 3_655 . . . ?
N4 Ni1 N1 C16 -5.6(10) . . . . ?
N2 Ni1 N1 C16 92.7(10) . . . . ?
N3 Ni1 N1 C16 56(3) . . . . ?
N5 Ni1 N1 C1 125.9(12) . . . . ?
N7 Ni1 N1 C1 40.4(12) 3_655 . . . ?
N4 Ni1 N1 C1 -143.5(12) . . . . ?
N2 Ni1 N1 C1 -45.2(12) . . . . ?
N3 Ni1 N1 C1 -82(3) . . . . ?
N5 Ni1 N2 C7 119(3) . . . . ?
N7 Ni1 N2 C7 66.4(11) 3_655 . . . ?
N4 Ni1 N2 C7 -107.9(11) . . . . ?
N1 Ni1 N2 C7 171.8(10) . . . . ?
N3 Ni1 N2 C7 -16.5(10) . . . . ?
N5 Ni1 N2 C5 -8(4) . . . . ?
N7 Ni1 N2 C5 -59.9(12) 3_655 . . . ?
N4 Ni1 N2 C5 125.7(11) . . . . ?
N1 Ni1 N2 C5 45.5(12) . . . . ?
N3 Ni1 N2 C5 -142.8(12) . . . . ?
N5 Ni1 N3 C8 174.9(11) . . . . ?
N7 Ni1 N3 C8 -100.7(11) 3_655 . . . ?
N4 Ni1 N3 C8 84.3(11) . . . . ?
N2 Ni1 N3 C8 -13.2(11) . . . . ?
N1 Ni1 N3 C8 24(3) . . . . ?
N5 Ni1 N3 C9 51.5(12) . . . . ?
N7 Ni1 N3 C9 136.0(11) 3_655 . . . ?
N4 Ni1 N3 C9 -39.1(11) . . . . ?
N2 Ni1 N3 C9 -136.6(11) . . . . ?
N1 Ni1 N3 C9 -100(2) . . . . ?
N5 Ni1 N4 C15 62.4(10) . . . . ?
N7 Ni1 N4 C15 124(5) 3_655 . . . ?
N2 Ni1 N4 C15 -109.7(10) . . . . ?
N1 Ni1 N4 C15 -23.1(10) . . . . ?
N3 Ni1 N4 C15 169.2(10) . . . . ?
N5 Ni1 N4 C13 -60.1(12) . . . . ?
N7 Ni1 N4 C13 2(6) 3_655 . . . ?
N2 Ni1 N4 C13 127.8(11) . . . . ?
N1 Ni1 N4 C13 -145.6(12) . . . . ?
N3 Ni1 N4 C13 46.7(12) . . . . ?
N7 Ni1 N5 C17 141(11) 3_655 . . . ?
N4 Ni1 N5 C17 -46(11) . . . . ?
N2 Ni1 N5 C17 89(11) . . . . ?
N1 Ni1 N5 C17 35(11) . . . . ?
N3 Ni1 N5 C17 -138(11) . . . . ?
N10 Ni2 N10 C22 117(100) 3_755 . . . ?
N12 Ni2 N10 C22 -72(4) . . . . ?
N12 Ni2 N10 C22 108(4) 3_755 . . . ?
N11 Ni2 N10 C22 -157(4) . . . . ?
N11 Ni2 N10 C22 23(4) 3_755 . . . ?
N10 Ni2 N11 C27 -107.5(18) 3_755 . . . ?
N10 Ni2 N11 C27 72.5(18) . . . . ?
N12 Ni2 N11 C27 -16.6(18) . . . . ?
N12 Ni2 N11 C27 163.4(18) 3_755 . . . ?
N11 Ni2 N11 C27 98(100) 3_755 . . . ?
N10 Ni2 N11 C23 116(2) 3_755 . . . ?
N10 Ni2 N11 C23 -64(2) . . . . ?
N12 Ni2 N11 C23 -154(2) . . . . ?
N12 Ni2 N11 C23 26(2) 3_755 . . . ?
N11 Ni2 N11 C23 -39(100) 3_755 . . . ?
N10 Ni2 N12 C28 85(3) 3_755 . . . ?
N10 Ni2 N12 C28 -95(3) . . . . ?
N12 Ni2 N12 C28 -104(100) 3_755 . . . ?
N11 Ni2 N12 C28 0(3) . . . . ?
N11 Ni2 N12 C28 -180(3) 3_755 . . . ?
N10 Ni2 N12 C29 -44.2(18) 3_755 . . 3_755 ?
N10 Ni2 N12 C29 135.8(18) . . . 3_755 ?
N12 Ni2 N12 C29 127(100) 3_755 . . 3_755 ?
N11 Ni2 N12 C29 -129.0(19) . . . 3_755 ?
N11 Ni2 N12 C29 51.0(19) 3_755 . . 3_755 ?
C16 N1 C1 C2 39(2) . . . . ?
Ni1 N1 C1 C2 174.9(11) . . . . ?
C16 N1 C1 C4 -84.1(19) . . . . ?
Ni1 N1 C1 C4 52.1(17) . . . . ?
C16 N1 C1 C3 155.7(16) . . . . ?
Ni1 N1 C1 C3 -68.0(18) . . . . ?
C2 C1 C4 C5 178.3(17) . . . . ?
N1 C1 C4 C5 -60(2) . . . . ?
C3 C1 C4 C5 57(2) . . . . ?
C1 C4 C5 N2 68(2) . . . . ?
C1 C4 C5 C6 -166.1(16) . . . . ?
C7 N2 C5 C4 175.8(14) . . . . ?
Ni1 N2 C5 C4 -60.6(16) . . . . ?
C7 N2 C5 C6 50.5(17) . . . . ?
Ni1 N2 C5 C6 174.1(11) . . . . ?
C5 N2 C7 C8 173.2(13) . . . . ?
Ni1 N2 C7 C8 45.4(15) . . . . ?
N2 C7 C8 N3 -57.0(18) . . . . ?
C9 N3 C8 C7 168.0(15) . . . . ?
Ni1 N3 C8 C7 39.4(17) . . . . ?
C8 N3 C9 C12 -80.7(19) . . . . ?
Ni1 N3 C9 C12 43.4(18) . . . . ?
C8 N3 C9 C10 48.0(19) . . . . ?
Ni1 N3 C9 C10 172.1(11) . . . . ?
C8 N3 C9 C11 161.4(15) . . . . ?
Ni1 N3 C9 C11 -74.5(16) . . . . ?
C10 C9 C12 C13 177.8(16) . . . . ?
C11 C9 C12 C13 57(2) . . . . ?
N3 C9 C12 C13 -57(2) . . . . ?
C9 C12 C13 C14 -167.0(16) . . . . ?
C9 C12 C13 N4 70(2) . . . . ?
C15 N4 C13 C12 176.7(15) . . . . ?
Ni1 N4 C13 C12 -63.8(16) . . . . ?
C15 N4 C13 C14 52(2) . . . . ?
Ni1 N4 C13 C14 171.9(13) . . . . ?
C13 N4 C15 C16 172.0(13) . . . . ?
Ni1 N4 C15 C16 49.0(16) . . . . ?
C1 N1 C16 C15 174.2(16) . . . . ?
Ni1 N1 C16 C15 33.0(18) . . . . ?
N4 C15 C16 N1 -55(2) . . . . ?
Ni1 N5 C17 Fe1 163(6) . . . . ?
C19 Fe1 C17 N5 27(8) . . . . ?
C22 Fe1 C17 N5 -157(8) . . . . ?
C20 Fe1 C17 N5 -71(8) . . . . ?
C21 Fe1 C17 N5 -68(17) . . . . ?
C18 Fe1 C17 N5 114(8) . . . . ?
C19 Fe1 C18 N6 178(100) . . . . ?
C17 Fe1 C18 N6 89(29) . . . . ?
C22 Fe1 C18 N6 -2(29) . . . . ?
C20 Fe1 C18 N6 -5(34) . . . . ?
C21 Fe1 C18 N6 -91(29) . . . . ?
Ni1 N7 C19 Fe1 31(14) 3_655 . . . ?
C17 Fe1 C19 N7 74(12) . . . . ?
C22 Fe1 C19 N7 -5(20) . . . . ?
C20 Fe1 C19 N7 162(12) . . . . ?
C21 Fe1 C19 N7 -109(12) . . . . ?
C18 Fe1 C19 N7 -18(12) . . . . ?
C19 Fe1 C20 N8 -47(8) . . . . ?
C17 Fe1 C20 N8 42(8) . . . . ?
C22 Fe1 C20 N8 133(8) . . . . ?
C21 Fe1 C20 N8 -138(8) . . . . ?
C18 Fe1 C20 N8 136(9) . . . . ?
C19 Fe1 C21 N9 -68(17) . . . . ?
C17 Fe1 C21 N9 27(27) . . . . ?
C22 Fe1 C21 N9 116(17) . . . . ?
C20 Fe1 C21 N9 31(17) . . . . ?
C18 Fe1 C21 N9 -154(17) . . . . ?
Ni2 N10 C22 Fe1 -17(11) . . . . ?
C19 Fe1 C22 N10 -44(16) . . . . ?
C17 Fe1 C22 N10 -124(7) . . . . ?
C20 Fe1 C22 N10 149(7) . . . . ?
C21 Fe1 C22 N10 60(7) . . . . ?
C18 Fe1 C22 N10 -31(7) . . . . ?
C27 N11 C23 C26 72(3) . . . . ?
Ni2 N11 C23 C26 -153.4(19) . . . . ?
C27 N11 C23 C24 -171(2) . . . . ?
Ni2 N11 C23 C24 -36(3) . . . . ?
C27 N11 C23 C25 -49(4) . . . . ?
Ni2 N11 C23 C25 85(3) . . . . ?
C26 C23 C24 C29 -163(2) . . . . ?
N11 C23 C24 C29 83(3) . . . . ?
C25 C23 C24 C29 -36(4) . . . . ?
C23 N11 C27 C28 164(3) . . . . ?
Ni2 N11 C27 C28 26(3) . . . . ?
C29 N12 C28 C27 151(3) 3_755 . . . ?
Ni2 N12 C28 C27 20(5) . . . . ?
N11 C27 C28 N12 -34(6) . . . . ?
C23 C24 C29 N12 -95(3) . . . 3_755 ?
C23 C24 C29 C30 174(3) . . . . ?
